data_7103584
loop_
_publ_author_name
'Sang, Rui-Li'
'Xu, Li'

_publ_section_title
;
 Unprecedented helix-based microporous metal-organic frameworks
 constructed from a single ligand.
;
_journal_issue 46
_journal_name_full 'Chemical communications (Cambridge, England)'
_journal_page_first 6143
_journal_page_last 6145
_journal_paper_doi 10.1039/b814524e
_journal_year 2008
_chemical_formula_sum 'C12 H16 N4 O6 Pb'
_chemical_formula_weight 519.48
_chemical_name_common 'aqua(1,1'-di(propionic acid)-2,2;-biimidazole)lead(ii) hydrate'
_chemical_name_systematic
;
aqua(1,1'-di(propionic acid)-2,2;-biimidazole)lead(II) hydrate
;
_space_group_IT_number 167
_symmetry_cell_setting trigonal
_symmetry_space_group_name_Hall '-R 3 2"c'
_symmetry_space_group_name_H-M 'R -3 c :H'
_atom_sites_solution_hydrogens geom
_atom_sites_solution_primary direct
_atom_sites_solution_secondary difmap
_audit_creation_method SHELXL-97
_cell_angle_alpha 90.00
_cell_angle_beta 90.00
_cell_angle_gamma 120.00
_cell_formula_units_Z 18
_cell_length_a 27.4599(8)
_cell_length_b 27.4599(8)
_cell_length_c 12.5722(6)
_cell_measurement_reflns_used 6942
_cell_measurement_temperature 173(2)
_cell_measurement_theta_max 27.4719
_cell_measurement_theta_min 2.5693
_cell_volume 8209.9(5)
_computing_cell_refinement 'CrystalClear (Rigaku/MSC Inc., 2005)'
_computing_data_collection 'CrystalClear (Rigaku/MSC Inc., 2005)'
_computing_data_reduction 'CrystalClear (Rigaku/MSC Inc., 2005)'
_computing_structure_refinement 'SHELXL-97 (Sheldrick, 1997)'
_computing_structure_solution 'SHELXS-97 (Sheldrick, 1990)'
_diffrn_ambient_temperature 173(2)
_diffrn_detector_area_resol_mean 28.5714
_diffrn_measured_fraction_theta_full 0.952
_diffrn_measured_fraction_theta_max 0.952
_diffrn_measurement_method CCD_Profile_fitting
_diffrn_radiation_monochromator graphite
_diffrn_radiation_source 'fine-focus sealed tube'
_diffrn_radiation_type MoK\a
_diffrn_radiation_wavelength 0.71073
_diffrn_reflns_av_R_equivalents 0.0385
_diffrn_reflns_av_sigmaI/netI 0.0169
_diffrn_reflns_limit_h_max 35
_diffrn_reflns_limit_h_min -35
_diffrn_reflns_limit_k_max 23
_diffrn_reflns_limit_k_min -35
_diffrn_reflns_limit_l_max 16
_diffrn_reflns_limit_l_min -16
_diffrn_reflns_number 20059
_diffrn_reflns_theta_full 27.48
_diffrn_reflns_theta_max 27.48
_diffrn_reflns_theta_min 4.07
_exptl_absorpt_coefficient_mu 9.279
_exptl_absorpt_correction_T_max 1.0000
_exptl_absorpt_correction_T_min 0.8098
_exptl_absorpt_correction_type multi-scan
_exptl_absorpt_process_details 'SADABS (Sheldrick, 1996)'
_exptl_crystal_colour Colorless
_exptl_crystal_density_diffrn 1.891
_exptl_crystal_density_method 'not measured'
_exptl_crystal_description Prism
_exptl_crystal_F_000 4428
_exptl_crystal_size_max 0.5400
_exptl_crystal_size_mid 0.0400
_exptl_crystal_size_min 0.0300
_refine_diff_density_max 1.746
_refine_diff_density_min -0.694
_refine_diff_density_rms 0.109
_refine_ls_extinction_method none
_refine_ls_goodness_of_fit_ref 1.192
_refine_ls_hydrogen_treatment constr
_refine_ls_matrix_type full
_refine_ls_number_parameters 126
_refine_ls_number_reflns 2005
_refine_ls_number_restraints 6
_refine_ls_restrained_S_all 1.191
_refine_ls_R_factor_all 0.0323
_refine_ls_R_factor_gt 0.0293
_refine_ls_shift/su_max 0.013
_refine_ls_shift/su_mean 0.001
_refine_ls_structure_factor_coef Fsqd
_refine_ls_weighting_details 'calc w=1/[\s^2^(Fo^2^)+(0.0244P)^2^+50.7988P] where P=(Fo^2^+2Fc^2^)/3'
_refine_ls_weighting_scheme calc
_refine_ls_wR_factor_gt 0.0616
_refine_ls_wR_factor_ref 0.0630
_reflns_number_gt 1882
_reflns_number_total 2005
_reflns_threshold_expression >2sigma(I)
_cod_data_source_file B814524E.txt
_cod_data_source_block PBpra2bim
_cod_depositor_comments
;
The following automatic conversions were performed:
'_symmetry_cell_setting' value 'Trigonal' changed to 'trigonal' according
to '/home/saulius/struct/CIF-dictionaries/cif_core.dic' dictionary named
'cif_core.dic' version 2.4.1 from
2010-06-29.

'_exptl_absorpt_correction_type' value 'Multi-scan' changed
to 'multi-scan' according to
'/home/saulius/struct/CIF-dictionaries/cif_core.dic' dictionary named
'cif_core.dic' version 2.4.1 from 2010-06-29.

Automatic conversion script
Id: cif_fix_enum 1527 2010-12-29 10:47:43Z saulius 
;
_cod_original_sg_symbol_H-M R-3c
_cod_database_code 7103584

loop_
_symmetry_equiv_pos_as_xyz
'x, y, z'
'-y, x-y, z'
'-x+y, -x, z'
'x-y, -y, -z+1/2'
'-x, -x+y, -z+1/2'
'y, x, -z+1/2'
'x+2/3, y+1/3, z+1/3'
'-y+2/3, x-y+1/3, z+1/3'
'-x+y+2/3, -x+1/3, z+1/3'
'x-y+2/3, -y+1/3, -z+5/6'
'-x+2/3, -x+y+1/3, -z+5/6'
'y+2/3, x+1/3, -z+5/6'
'x+1/3, y+2/3, z+2/3'
'-y+1/3, x-y+2/3, z+2/3'
'-x+y+1/3, -x+2/3, z+2/3'
'x-y+1/3, -y+2/3, -z+7/6'
'-x+1/3, -x+y+2/3, -z+7/6'
'y+1/3, x+2/3, -z+7/6'
'-x, -y, -z'
'y, -x+y, -z'
'x-y, x, -z'
'-x+y, y, z-1/2'
'x, x-y, z-1/2'
'-y, -x, z-1/2'
'-x+2/3, -y+1/3, -z+1/3'
'y+2/3, -x+y+1/3, -z+1/3'
'x-y+2/3, x+1/3, -z+1/3'
'-x+y+2/3, y+1/3, z-1/6'
'x+2/3, x-y+1/3, z-1/6'
'-y+2/3, -x+1/3, z-1/6'
'-x+1/3, -y+2/3, -z+2/3'
'y+1/3, -x+y+2/3, -z+2/3'
'x-y+1/3, x+2/3, -z+2/3'
'-x+y+1/3, y+2/3, z+1/6'
'x+1/3, x-y+2/3, z+1/6'
'-y+1/3, -x+2/3, z+1/6'

loop_
_atom_site_label
_atom_site_type_symbol
_atom_site_fract_x
_atom_site_fract_y
_atom_site_fract_z
_atom_site_U_iso_or_equiv
_atom_site_adp_type
_atom_site_occupancy
_atom_site_symmetry_multiplicity
_atom_site_calc_flag
_atom_site_refinement_flags
_atom_site_disorder_assembly
_atom_site_disorder_group
Pb1 Pb 0.3333 0.912124(6) 0.4167 0.03070(4) Uani 1 2 d S . .
O1 O 0.31277(10) 0.91694(9) 0.21833(17) 0.0430(6) Uani 1 1 d . . .
O2 O 0.31147(10) 0.83694(10) 0.2407(2) 0.0553(7) Uani 1 1 d . . .
O3 O 0.3333 0.99848(12) 0.4167 0.0520(9) Uani 1 2 d S . .
H3A H 0.3584 1.0212 0.3752 0.062 Uiso 0.50 1 calc PR . .
N1 N 0.22851(10) 0.88737(11) 0.44452(19) 0.0352(6) Uani 1 1 d . . .
N2 N 0.15397(10) 0.88662(10) 0.51278(19) 0.0333(6) Uani 1 1 d . . .
C1 C 0.19736(11) 0.87815(10) 0.5312(2) 0.0278(6) Uani 1 1 d . . .
C2 C 0.20333(13) 0.90297(14) 0.3684(3) 0.0408(8) Uani 1 1 d . . .
H2 H 0.2164 0.9128 0.2973 0.072(14) Uiso 1 1 calc R . .
C3 C 0.15782(13) 0.90251(13) 0.4078(2) 0.0393(8) Uani 1 1 d . . .
H3 H 0.1331 0.9114 0.3707 0.042(9) Uiso 1 1 calc R . .
C4 C 0.22462(12) 0.78832(13) 0.0800(2) 0.0388(8) Uani 1 1 d . . .
H4A H 0.2090 0.7776 0.0073 0.045(10) Uiso 1 1 calc R . .
H4B H 0.2394 0.7634 0.1011 0.044(9) Uiso 1 1 calc R . .
C5 C 0.27240(12) 0.84887(14) 0.0792(2) 0.0389(8) Uani 1 1 d . . .
H5A H 0.2575 0.8735 0.0569 0.036(9) Uiso 1 1 calc R . .
H5B H 0.3007 0.8527 0.0260 0.053(11) Uiso 1 1 calc R . .
C6 C 0.30125(12) 0.86886(13) 0.1871(2) 0.0357(8) Uani 1 1 d . . .
O4A O 0.5604(15) 0.2278(10) 0.6084(12) 0.199(16) Uani 0.220(10) 1 d PU A 1
O4B O 0.5665(14) 0.1967(7) 0.5750(16) 0.246(19) Uani 0.280(10) 1 d PU A 2

loop_
_atom_site_aniso_label
_atom_site_aniso_U_11
_atom_site_aniso_U_22
_atom_site_aniso_U_33
_atom_site_aniso_U_23
_atom_site_aniso_U_13
_atom_site_aniso_U_12
Pb1 0.03247(8) 0.03416(6) 0.02491(7) 0.00098(3) 0.00196(6) 0.01623(4)
O1 0.0543(11) 0.0387(10) 0.0320(11) 0.0015(8) -0.0030(10) 0.0204(9)
O2 0.0639(12) 0.0474(11) 0.0585(14) -0.0018(10) -0.0248(11) 0.0307(9)
O3 0.0514(19) 0.0372(12) 0.072(2) 0.0156(8) 0.0312(17) 0.0257(10)
N1 0.0356(11) 0.0361(11) 0.0278(11) 0.0003(9) -0.0005(10) 0.0134(9)
N2 0.0312(10) 0.0326(10) 0.0307(12) -0.0013(9) -0.0029(9) 0.0120(8)
C1 0.0257(11) 0.0188(10) 0.0295(13) 0.0030(10) 0.0006(10) 0.0042(9)
C2 0.0391(14) 0.0455(15) 0.0295(15) 0.0046(12) -0.0021(12) 0.0150(12)
C3 0.0385(13) 0.0403(14) 0.0335(15) 0.0023(12) -0.0108(12) 0.0154(11)
C4 0.0337(12) 0.0432(14) 0.0376(15) -0.0091(12) -0.0032(12) 0.0178(11)
C5 0.0308(12) 0.0474(15) 0.0314(14) -0.0008(12) -0.0016(12) 0.0142(11)
C6 0.0280(12) 0.0371(14) 0.0326(14) 0.0000(12) -0.0014(11) 0.0093(10)
O4A 0.32(3) 0.087(14) 0.046(12) -0.002(9) -0.084(14) -0.001(18)
O4B 0.45(4) 0.053(9) 0.057(8) 0.018(7) -0.048(19) -0.014(16)

loop_
_atom_type_symbol
_atom_type_description
_atom_type_scat_dispersion_real
_atom_type_scat_dispersion_imag
_atom_type_scat_source
C C 0.0033 0.0016 'International Tables Vol C Tables 4.2.6.8 and 6.1.1.4'
H H 0.0000 0.0000 'International Tables Vol C Tables 4.2.6.8 and 6.1.1.4'
N N 0.0061 0.0033 'International Tables Vol C Tables 4.2.6.8 and 6.1.1.4'
O O 0.0106 0.0060 'International Tables Vol C Tables 4.2.6.8 and 6.1.1.4'
Pb Pb -3.3944 10.1111 'International Tables Vol C Tables 4.2.6.8 and 6.1.1.4'

loop_
_geom_angle_atom_site_label_1
_geom_angle_atom_site_label_2
_geom_angle_atom_site_label_3
_geom_angle
_geom_angle_site_symmetry_1
_geom_angle_site_symmetry_3
_geom_angle_publ_flag
O3 Pb1 O1 80.74(6) . . ?
O3 Pb1 O1 80.73(6) . 11 ?
O1 Pb1 O1 161.47(12) . 11 ?
O3 Pb1 N1 73.21(6) . 11 ?
O1 Pb1 N1 90.26(7) . 11 ?
O1 Pb1 N1 84.40(8) 11 11 ?
O3 Pb1 N1 73.21(6) . . ?
O1 Pb1 N1 84.40(8) . . ?
O1 Pb1 N1 90.26(7) 11 . ?
N1 Pb1 N1 146.42(12) 11 . ?
C6 O1 Pb1 101.2(2) . . ?
Pb1 O3 H3A 109.5 . . ?
C1 N1 C2 104.8(3) . . ?
C1 N1 Pb1 132.5(2) . . ?
C2 N1 Pb1 119.01(19) . . ?
C1 N2 C3 106.6(3) . . ?
C1 N2 C4 128.0(3) . 31_565 ?
C3 N2 C4 125.3(3) . 31_565 ?
N1 C1 N2 111.6(3) . . ?
N1 C1 C1 123.4(3) . 18_455 ?
N2 C1 C1 124.9(3) . 18_455 ?
C3 C2 N1 110.7(3) . . ?
C3 C2 H2 124.6 . . ?
N1 C2 H2 124.6 . . ?
C2 C3 N2 106.3(3) . . ?
C2 C3 H3 126.8 . . ?
N2 C3 H3 126.8 . . ?
N2 C4 C5 111.9(3) 31_565 . ?
N2 C4 H4A 109.2 31_565 . ?
C5 C4 H4A 109.2 . . ?
N2 C4 H4B 109.2 31_565 . ?
C5 C4 H4B 109.2 . . ?
H4A C4 H4B 107.9 . . ?
C4 C5 C6 113.4(3) . . ?
C4 C5 H5A 108.9 . . ?
C6 C5 H5A 108.9 . . ?
C4 C5 H5B 108.9 . . ?
C6 C5 H5B 108.9 . . ?
H5A C5 H5B 107.7 . . ?
O2 C6 O1 123.0(3) . . ?
O2 C6 C5 119.1(3) . . ?
O1 C6 C5 117.9(3) . . ?

loop_
_geom_bond_atom_site_label_1
_geom_bond_atom_site_label_2
_geom_bond_distance
_geom_bond_site_symmetry_2
_geom_bond_publ_flag
Pb1 O3 2.371(3) . ?
Pb1 O1 2.575(2) . ?
Pb1 O1 2.575(2) 11 ?
Pb1 N1 2.629(3) 11 ?
Pb1 N1 2.629(3) . ?
O1 C6 1.257(4) . ?
O2 C6 1.243(4) . ?
O3 H3A 0.8400 . ?
N1 C1 1.330(4) . ?
N1 C2 1.369(5) . ?
N2 C1 1.343(4) . ?
N2 C3 1.378(4) . ?
N2 C4 1.475(4) 31_565 ?
C1 C1 1.472(6) 18_455 ?
C2 C3 1.338(5) . ?
C2 H2 0.9500 . ?
C3 H3 0.9500 . ?
C4 N2 1.475(4) 31_565 ?
C4 C5 1.518(4) . ?
C4 H4A 0.9900 . ?
C4 H4B 0.9900 . ?
C5 C6 1.528(4) . ?
C5 H5A 0.9900 . ?
C5 H5B 0.9900 . ?
O4A O4A 0.63(3) 18_545 ?
O4B O4B 1.75(8) 18_545 ?

loop_
_geom_hbond_atom_site_label_D
_geom_hbond_atom_site_label_H
_geom_hbond_atom_site_label_A
_geom_hbond_distance_DH
_geom_hbond_distance_HA
_geom_hbond_distance_DA
_geom_hbond_angle_DHA
_geom_hbond_site_symmetry_A
O3 H3A O1 0.84 1.89 2.690(3) 158.2 4_675

loop_
_geom_torsion_atom_site_label_1
_geom_torsion_atom_site_label_2
_geom_torsion_atom_site_label_3
_geom_torsion_atom_site_label_4
_geom_torsion
_geom_torsion_site_symmetry_1
_geom_torsion_site_symmetry_2
_geom_torsion_site_symmetry_3
_geom_torsion_site_symmetry_4
_geom_torsion_publ_flag
O3 Pb1 O1 C6 -171.0(2) . . . . ?
O1 Pb1 O1 C6 -171.0(2) 11 . . . ?
N1 Pb1 O1 C6 116.1(2) 11 . . . ?
N1 Pb1 O1 C6 -97.1(2) . . . . ?
O3 Pb1 N1 C1 -95.2(3) . . . . ?
O1 Pb1 N1 C1 -177.2(3) . . . . ?
O1 Pb1 N1 C1 -14.9(3) 11 . . . ?
N1 Pb1 N1 C1 -95.2(3) 11 . . . ?
O3 Pb1 N1 C2 59.5(2) . . . . ?
O1 Pb1 N1 C2 -22.5(2) . . . . ?
O1 Pb1 N1 C2 139.7(2) 11 . . . ?
N1 Pb1 N1 C2 59.5(2) 11 . . . ?
C2 N1 C1 N2 0.6(3) . . . . ?
Pb1 N1 C1 N2 157.8(2) . . . . ?
C2 N1 C1 C1 -175.7(2) . . . 18_455 ?
Pb1 N1 C1 C1 -18.5(4) . . . 18_455 ?
C3 N2 C1 N1 -0.3(3) . . . . ?
C4 N2 C1 N1 177.0(3) 31_565 . . . ?
C3 N2 C1 C1 176.0(2) . . . 18_455 ?
C4 N2 C1 C1 -6.7(4) 31_565 . . 18_455 ?
C1 N1 C2 C3 -0.7(4) . . . . ?
Pb1 N1 C2 C3 -161.7(2) . . . . ?
N1 C2 C3 N2 0.6(4) . . . . ?
C1 N2 C3 C2 -0.2(3) . . . . ?
C4 N2 C3 C2 -177.6(3) 31_565 . . . ?
N2 C4 C5 C6 61.5(4) 31_565 . . . ?
Pb1 O1 C6 O2 -13.7(3) . . . . ?
Pb1 O1 C6 C5 165.1(2) . . . . ?
C4 C5 C6 O2 42.4(4) . . . . ?
C4 C5 C6 O1 -136.5(3) . . . . ?
